data_7219823
loop_
_publ_author_name
'Rodpun, Kiattipoom'
'Blackman, Allan G.'
'Gardiner, Michael G.'
'Tan, Eng Wui'
'Meledandri, Carla J.'
'Lucas, Nigel T.'

_publ_section_title
;
 Alkyl linker effects on the coordination topology of ditopic
 di(2-pyridylmethyl)amine carboxylate ligands with ZnIIand CuII: polymers
 vs. macrocycles
;
_journal_issue 15
_journal_name_full CrystEngComm
_journal_page_first 2974
_journal_paper_doi 10.1039/C5CE00375J
_journal_volume 17
_journal_year 2015
_chemical_formula_moiety 'C20 H28 N3 O3 Zn 1+, Cl O4 1-'
_chemical_formula_sum 'C20 H28 Cl N3 O7 Zn'
_chemical_formula_weight 523.27
_chemical_name_systematic
; 
 ? 
;
_space_group_IT_number 88
_symmetry_cell_setting tetragonal
_symmetry_space_group_name_Hall '-I 4ad'
_symmetry_space_group_name_H-M 'I 41/a :2'
_atom_sites_solution_hydrogens mixed
_atom_sites_solution_primary direct
_atom_sites_solution_secondary difmap
_audit_block_code nl_kr7
_audit_creation_method SHELXL-97
_audit_update_record
;
2015-02-22 deposited with the CCDC.
2015-03-09 downloaded from the CCDC.
;
_cell_angle_alpha 90.00
_cell_angle_beta 90.00
_cell_angle_gamma 90.00
_cell_formula_units_Z 16
_cell_length_a 16.9390(2)
_cell_length_b 16.9390(2)
_cell_length_c 33.5981(6)
_cell_measurement_reflns_used 10612
_cell_measurement_temperature 100(1)
_cell_measurement_theta_max 74.499
_cell_measurement_theta_min 3.688
_cell_volume 9640.3(2)
_computing_cell_refinement 'CrysAlisPro (Agilent, V 1.171.36.28)'
_computing_data_collection 'CrysAlisPro (Agilent, V 1.171.36.28)'
_computing_data_reduction 'CrysAlisPro (Agilent, V 1.171.36.28)'
_computing_molecular_graphics 'ORTEP-3 (Farrugia, 2008)'
_computing_publication_material 'enCIFer (CCDC, 2014)'
_computing_structure_refinement 'SHELXL-97 (Sheldrick, 1997)'
_computing_structure_solution 'SIR97 (Altomare, 1999)'
_diffrn_ambient_temperature 100(1)
_diffrn_crystal_treatment
; 
Crystal was attached with Paratone N oil to a 0.3 mm CryoLoop supported 
in a copper mounting pin, then quenched in a cold nitrogen gas from a gas
stream from an Oxford Cryosystems Cryostream.
;
_diffrn_detector_area_resol_mean 5.1725
_diffrn_measured_fraction_theta_full 0.994
_diffrn_measured_fraction_theta_max 0.972
_diffrn_measurement_device_type 'SuperNova, Dual, Cu at zero, Atlas'
_diffrn_measurement_method '\w scans'
_diffrn_radiation_monochromator mirror
_diffrn_radiation_source 'SuperNova (Cu) X-ray Source'
_diffrn_radiation_type 'Cu K\a'
_diffrn_radiation_wavelength 1.54184
_diffrn_reflns_av_R_equivalents 0.0216
_diffrn_reflns_av_sigmaI/netI 0.0151
_diffrn_reflns_limit_h_max 20
_diffrn_reflns_limit_h_min -19
_diffrn_reflns_limit_k_max 20
_diffrn_reflns_limit_k_min -21
_diffrn_reflns_limit_l_max 40
_diffrn_reflns_limit_l_min -24
_diffrn_reflns_number 18903
_diffrn_reflns_theta_full 67.00
_diffrn_reflns_theta_max 74.85
_diffrn_reflns_theta_min 4.73
_diffrn_standards_interval_count 0
_diffrn_standards_interval_time 0
_diffrn_standards_number 0
_exptl_absorpt_coefficient_mu 2.820
_exptl_absorpt_correction_T_max 0.5509
_exptl_absorpt_correction_T_min 0.4473
_exptl_absorpt_correction_type multi-scan
_exptl_absorpt_process_details
;
CrysAlisPro, Agilent Technologies, Version 1.171.36.28, 
Empirical absorption correction using spherical harmonics, 
implemented in SCALE3 ABSPACK scaling algorithm.
;
_exptl_crystal_colour colourless
_exptl_crystal_density_diffrn 1.442
_exptl_crystal_density_method 'not measured'
_exptl_crystal_description block
_exptl_crystal_F_000 4352
_exptl_crystal_preparation
;
Crystals were grown by slow diffusion of a methanolic solution of the 
carboxylic acid ligand into an aqueous Zn(II) perchlorate solution 
at room temperature.
;
_exptl_crystal_recrystallization_method 'Re-crystallisation from solvent: Methanol/water'
_exptl_crystal_size_max 0.34
_exptl_crystal_size_mid 0.24
_exptl_crystal_size_min 0.24
_refine_diff_density_max 0.819
_refine_diff_density_min -1.001
_refine_diff_density_rms 0.086
_refine_ls_extinction_method none
_refine_ls_goodness_of_fit_ref 1.069
_refine_ls_hydrogen_treatment mixed
_refine_ls_matrix_type full
_refine_ls_number_parameters 467
_refine_ls_number_reflns 4814
_refine_ls_number_restraints 575
_refine_ls_restrained_S_all 1.162
_refine_ls_R_factor_all 0.0933
_refine_ls_R_factor_gt 0.0863
_refine_ls_shift/su_max 0.000
_refine_ls_shift/su_mean 0.000
_refine_ls_structure_factor_coef Fsqd
_refine_ls_weighting_details 'calc w=1/[\s^2^(Fo^2^)+(0.1611P)^2^+20.8508P] where P=(Fo^2^+2Fc^2^)/3'
_refine_ls_weighting_scheme calc
_refine_ls_wR_factor_gt 0.2584
_refine_ls_wR_factor_ref 0.2686
_reflns_number_gt 4197
_reflns_number_total 4814
_reflns_threshold_expression >2sigma(I)
_cod_data_source_file c5ce00375j2.cif
_cod_data_source_block 7_Zn-C7
_cod_depositor_comments 'Adding full bibliography for 7219817--7219825.cif.'
_cod_original_sg_symbol_H-M I41/a
_cod_database_code 7219823

loop_
_symmetry_equiv_pos_as_xyz
'x, y, z'
'-y+3/4, x+1/4, z+1/4'
'-x, -y+1/2, z'
'y+1/4, -x+1/4, z+1/4'
'x+1/2, y+1/2, z+1/2'
'-y+5/4, x+3/4, z+3/4'
'-x+1/2, -y+1, z+1/2'
'y+3/4, -x+3/4, z+3/4'
'-x, -y, -z'
'y-3/4, -x-1/4, -z-1/4'
'x, y-1/2, -z'
'-y-1/4, x-1/4, -z-1/4'
'-x+1/2, -y+1/2, -z+1/2'
'y-1/4, -x+1/4, -z+1/4'
'x+1/2, y, -z+1/2'
'-y+1/4, x+1/4, -z+1/4'

loop_
_atom_site_label
_atom_site_type_symbol
_atom_site_fract_x
_atom_site_fract_y
_atom_site_fract_z
_atom_site_U_iso_or_equiv
_atom_site_adp_type
_atom_site_occupancy
_atom_site_symmetry_multiplicity
_atom_site_calc_flag
_atom_site_refinement_flags
_atom_site_disorder_assembly
_atom_site_disorder_group
Zn1 Zn 0.19829(5) 0.42719(4) 0.101174(19) 0.0710(3) Uani 1 1 d U . .
Cl1 Cl 0.4311(5) 0.8086(6) 0.0473(3) 0.109(2) Uani 0.25 1 d PDU . 1
Cl2 Cl 0.0000 0.2500 0.03535(5) 0.0776(5) Uani 1 2 d SDU . .
O1 O 0.7780(3) 0.1393(2) 0.05428(11) 0.0850(11) Uani 1 1 d U . .
O2 O 0.7807(2) 0.2276(2) 0.10175(10) 0.0760(10) Uani 1 1 d U . .
O3 O 0.0833(3) 0.3897(3) 0.10924(13) 0.0831(10) Uani 1 1 d DU . .
H31 H 0.078(4) 0.3410(11) 0.105(3) 0.125 Uiso 1 1 d D . .
H32 H 0.044(3) 0.406(4) 0.122(2) 0.125 Uiso 1 1 d D . .
O11 O 0.4639(14) 0.8621(15) 0.0782(7) 0.147(5) Uani 0.25 1 d PDU A 1
O12 O 0.3850(14) 0.8579(13) 0.0215(7) 0.147(6) Uani 0.25 1 d PDU B 1
O13 O 0.3815(10) 0.7567(11) 0.0685(7) 0.112(4) Uani 0.25 1 d PDU C 1
O14 O 0.4940(12) 0.7738(12) 0.0274(6) 0.130(5) Uani 0.25 1 d PDU . 1
O21 O 0.0000 0.2500 0.07670(19) 0.147(3) Uani 1 2 d SDU D 1
O22 O 0.0828(5) 0.2508(11) 0.0282(5) 0.168(5) Uani 0.50 1 d PDU . 1
O23 O -0.0333(11) 0.1849(8) 0.0185(4) 0.156(5) Uani 0.50 1 d PDU . 1
O24 O -0.0280(11) 0.3223(7) 0.0209(4) 0.160(5) Uani 0.50 1 d PDU . 1
N1 N 0.1650(3) 0.5410(3) 0.08365(12) 0.0670(10) Uani 1 1 d U E .
N2 N 0.2327(3) 0.4173(3) 0.15961(14) 0.0787(12) Uani 1 1 d U E .
N3 N 0.3150(3) 0.4880(3) 0.09968(15) 0.0836(13) Uani 1 1 d DU . .
C11 C 0.3061(4) 0.5549(4) 0.0714(2) 0.0919(17) Uani 1 1 d U E .
H11A H 0.3159 0.5361 0.0439 0.110 Uiso 1 1 calc R . .
H11B H 0.3455 0.5962 0.0776 0.110 Uiso 1 1 calc R . .
C12 C 0.2244(4) 0.5894(3) 0.07390(16) 0.0762(13) Uani 1 1 d U . .
C13 C 0.2110(4) 0.6678(4) 0.06320(19) 0.0884(16) Uani 1 1 d U E .
H13 H 0.2536 0.7023 0.0574 0.106 Uiso 1 1 calc R . .
C14 C 0.1344(5) 0.6934(4) 0.0614(2) 0.103(2) Uani 1 1 d U . .
H14 H 0.1232 0.7459 0.0532 0.123 Uiso 1 1 calc R E .
C15 C 0.0739(4) 0.6437(4) 0.07145(19) 0.0896(17) Uani 1 1 d U E .
H15 H 0.0208 0.6616 0.0707 0.108 Uiso 1 1 calc R . .
C16 C 0.0909(3) 0.5679(3) 0.08257(15) 0.0728(13) Uani 1 1 d U . .
H16 H 0.0490 0.5335 0.0897 0.087 Uiso 1 1 calc R E .
C21 C 0.3269(5) 0.5166(5) 0.1409(2) 0.0978(18) Uani 1 1 d DU E .
H21A H 0.2999 0.5680 0.1443 0.117 Uiso 1 1 calc R . .
H21B H 0.3839 0.5248 0.1458 0.117 Uiso 1 1 calc R . .
C22 C 0.2947(4) 0.4580(4) 0.17093(18) 0.0855(15) Uani 1 1 d U . .
C23 C 0.3280(4) 0.4483(5) 0.2089(2) 0.0983(19) Uani 1 1 d U E .
H23 H 0.3724 0.4787 0.2168 0.118 Uiso 1 1 calc R . .
C24 C 0.2959(4) 0.3952(5) 0.2340(2) 0.103(2) Uani 1 1 d U . .
H24 H 0.3186 0.3874 0.2596 0.124 Uiso 1 1 calc R E .
C25 C 0.2294(5) 0.3516(5) 0.22286(19) 0.0980(18) Uani 1 1 d U E .
H25 H 0.2055 0.3143 0.2402 0.118 Uiso 1 1 calc R . .
C26 C 0.2002(4) 0.3660(4) 0.18479(16) 0.0845(15) Uani 1 1 d U . .
H26 H 0.1548 0.3378 0.1763 0.101 Uiso 1 1 calc R E .
C31 C 0.3766(9) 0.4359(10) 0.0827(8) 0.074(3) Uani 0.35 1 d PDU E 1
H31A H 0.3572 0.4143 0.0571 0.089 Uiso 0.35 1 calc PR E 1
H31B H 0.3849 0.3908 0.1010 0.089 Uiso 0.35 1 calc PR E 1
C32 C 0.4544(7) 0.4756(9) 0.0756(5) 0.069(4) Uani 0.35 1 d PDU E 1
H32A H 0.4472 0.5189 0.0561 0.083 Uiso 0.35 1 calc PR E 1
H32B H 0.4734 0.4991 0.1008 0.083 Uiso 0.35 1 calc PR E 1
C33 C 0.5148(6) 0.4192(9) 0.0602(5) 0.066(3) Uani 0.35 1 d PDU E 1
H33A H 0.5284 0.3825 0.0821 0.079 Uiso 0.35 1 calc PR E 1
H33B H 0.4898 0.3874 0.0390 0.079 Uiso 0.35 1 calc PR E 1
C34 C 0.5882(6) 0.4510(8) 0.0444(5) 0.082(4) Uani 0.35 1 d PDU E 1
H34A H 0.6119 0.4845 0.0654 0.099 Uiso 0.35 1 calc PR E 1
H34B H 0.5744 0.4863 0.0220 0.099 Uiso 0.35 1 calc PR E 1
C35 C 0.6498(7) 0.3967(8) 0.0304(4) 0.067(3) Uani 0.35 1 d PDU E 1
H35A H 0.6950 0.4289 0.0211 0.081 Uiso 0.35 1 calc PR E 1
H35B H 0.6289 0.3684 0.0069 0.081 Uiso 0.35 1 calc PR E 1
C36 C 0.6804(13) 0.3370(14) 0.0587(8) 0.064(4) Uani 0.35 1 d PDU E 1
H36A H 0.6350 0.3120 0.0723 0.076 Uiso 0.35 1 calc PR E 1
H36B H 0.7121 0.3645 0.0792 0.076 Uiso 0.35 1 calc PR E 1
C37 C 0.7299(15) 0.2736(16) 0.0406(9) 0.064(4) Uani 0.35 1 d PDU E 1
H37A H 0.7719 0.3003 0.0252 0.076 Uiso 0.35 1 calc PR E 1
H37B H 0.6962 0.2457 0.0211 0.076 Uiso 0.35 1 calc PR E 1
C38 C 0.7708(4) 0.2096(3) 0.06593(16) 0.0763(14) Uani 1 1 d U . .
C41 C 0.3922(10) 0.4496(10) 0.0860(7) 0.074(3) Uani 0.35 1 d PDU E -2
H41A H 0.3865 0.4343 0.0577 0.089 Uiso 0.35 1 calc PR E -2
H41B H 0.4348 0.4895 0.0875 0.089 Uiso 0.35 1 calc PR E -2
C42 C 0.4177(7) 0.3774(8) 0.1095(5) 0.073(3) Uani 0.35 1 d PDU E -2
H42A H 0.4424 0.3953 0.1346 0.087 Uiso 0.35 1 calc PR E -2
H42B H 0.3702 0.3465 0.1165 0.087 Uiso 0.35 1 calc PR E -2
C43 C 0.4749(7) 0.3241(8) 0.0882(5) 0.070(3) Uani 0.35 1 d PDU E -2
H43A H 0.4498 0.3058 0.0632 0.084 Uiso 0.35 1 calc PR E -2
H43B H 0.4842 0.2770 0.1050 0.084 Uiso 0.35 1 calc PR E -2
C44 C 0.5545(7) 0.3603(8) 0.0778(4) 0.062(3) Uani 0.35 1 d PDU E -2
H44A H 0.5763 0.3862 0.1018 0.075 Uiso 0.35 1 calc PR E -2
H44B H 0.5467 0.4014 0.0573 0.075 Uiso 0.35 1 calc PR E -2
C45 C 0.6139(7) 0.3002(8) 0.0626(5) 0.062(3) Uani 0.35 1 d PDU E -2
H45A H 0.6216 0.2595 0.0834 0.074 Uiso 0.35 1 calc PR E -2
H45B H 0.5909 0.2736 0.0390 0.074 Uiso 0.35 1 calc PR E -2
C46 C 0.6936(12) 0.3324(14) 0.0512(9) 0.066(5) Uani 0.35 1 d PDU E -2
H46A H 0.7186 0.3557 0.0751 0.079 Uiso 0.35 1 calc PR E -2
H46B H 0.6862 0.3753 0.0315 0.079 Uiso 0.35 1 calc PR E -2
C47 C 0.7492(15) 0.2713(19) 0.0337(12) 0.064(5) Uani 0.35 1 d PDU E -2
H47A H 0.7977 0.2974 0.0239 0.076 Uiso 0.35 1 calc PR E -2
H47B H 0.7235 0.2446 0.0109 0.076 Uiso 0.35 1 calc PR E -2
C51 C 0.3668(10) 0.4155(10) 0.0929(8) 0.074(3) Uani 0.30 1 d PDU E -3
H51A H 0.3488 0.3872 0.0688 0.089 Uiso 0.30 1 calc PR E -3
H51B H 0.3619 0.3792 0.1158 0.089 Uiso 0.30 1 calc PR E -3
C52 C 0.4534(8) 0.4399(10) 0.0878(6) 0.065(4) Uani 0.30 1 d PDU E -3
H52A H 0.4570 0.4827 0.0678 0.078 Uiso 0.30 1 calc PR E -3
H52B H 0.4738 0.4605 0.1134 0.078 Uiso 0.30 1 calc PR E -3
C53 C 0.5043(7) 0.3705(10) 0.0744(6) 0.063(3) Uani 0.30 1 d PDU E -3
H53A H 0.5038 0.3297 0.0955 0.075 Uiso 0.30 1 calc PR E -3
H53B H 0.4807 0.3470 0.0502 0.075 Uiso 0.30 1 calc PR E -3
C54 C 0.5895(6) 0.3930(8) 0.0656(5) 0.058(3) Uani 0.30 1 d PDU E -3
H54A H 0.6128 0.4182 0.0894 0.070 Uiso 0.30 1 calc PR E -3
H54B H 0.5905 0.4320 0.0436 0.070 Uiso 0.30 1 calc PR E -3
C55 C 0.6397(8) 0.3215(10) 0.0539(6) 0.058(4) Uani 0.30 1 d PDU E -3
H55A H 0.6375 0.2820 0.0756 0.070 Uiso 0.30 1 calc PR E -3
H55B H 0.6168 0.2970 0.0298 0.070 Uiso 0.30 1 calc PR E -3
C56 C 0.7251(9) 0.3420(11) 0.0458(7) 0.058(3) Uani 0.30 1 d PDU E -3
H56A H 0.7484 0.3657 0.0701 0.070 Uiso 0.30 1 calc PR E -3
H56B H 0.7275 0.3820 0.0244 0.070 Uiso 0.30 1 calc PR E -3
C57 C 0.7738(12) 0.2705(16) 0.0337(12) 0.058(4) Uani 0.30 1 d PDU E -3
H57A H 0.7528 0.2481 0.0087 0.070 Uiso 0.30 1 calc PR E -3
H57B H 0.8293 0.2866 0.0290 0.070 Uiso 0.30 1 calc PR E -3
Cl1' Cl 0.4359(5) 0.8525(6) 0.0499(3) 0.115(3) Uani 0.25 1 d PDU F 2
O13' O 0.3758(10) 0.7907(11) 0.0503(7) 0.112(4) Uani 0.25 1 d PDU F 2
O14' O 0.5085(10) 0.8257(13) 0.0335(7) 0.130(5) Uani 0.25 1 d PDU F 2
O12' O 0.4067(14) 0.9203(12) 0.0277(7) 0.147(6) Uani 0.25 1 d PDU F 2
O11' O 0.4470(15) 0.8775(16) 0.0917(5) 0.147(5) Uani 0.25 1 d PDU F 2

loop_
_atom_site_aniso_label
_atom_site_aniso_U_11
_atom_site_aniso_U_22
_atom_site_aniso_U_33
_atom_site_aniso_U_23
_atom_site_aniso_U_13
_atom_site_aniso_U_12
Zn1 0.0899(5) 0.0725(5) 0.0506(5) -0.0025(3) -0.0098(3) 0.0175(3)
Cl1 0.079(4) 0.136(6) 0.112(5) 0.005(5) -0.006(3) 0.003(4)
Cl2 0.0730(10) 0.1030(13) 0.0568(9) 0.000 0.000 -0.0020(9)
O1 0.129(3) 0.0642(19) 0.062(2) 0.0030(16) -0.009(2) 0.001(2)
O2 0.094(3) 0.076(2) 0.0583(19) 0.0017(15) -0.0025(17) 0.0119(19)
O3 0.093(3) 0.080(2) 0.076(2) -0.0063(19) -0.008(2) 0.005(2)
O11 0.141(11) 0.175(11) 0.125(8) -0.027(7) 0.003(8) -0.022(8)
O12 0.152(11) 0.143(10) 0.147(10) -0.003(9) -0.023(9) 0.015(8)
O13 0.076(6) 0.117(9) 0.143(11) -0.017(6) 0.006(7) 0.011(6)
O14 0.115(6) 0.138(10) 0.137(8) -0.005(7) 0.022(6) 0.000(7)
O21 0.276(11) 0.098(5) 0.066(4) 0.000 0.000 -0.016(6)
O22 0.099(5) 0.192(10) 0.214(10) 0.000(9) 0.021(6) -0.010(6)
O23 0.178(9) 0.156(7) 0.135(8) -0.037(7) -0.022(8) -0.057(7)
O24 0.173(9) 0.157(7) 0.151(9) 0.060(7) -0.039(8) 0.016(7)
N1 0.081(2) 0.071(2) 0.049(2) -0.0003(17) 0.0037(17) 0.0157(18)
N2 0.094(3) 0.085(3) 0.057(2) -0.0121(19) -0.016(2) 0.026(2)
N3 0.081(3) 0.096(3) 0.073(3) -0.016(2) -0.010(2) 0.024(2)
C11 0.089(3) 0.097(4) 0.090(4) 0.002(3) 0.016(3) 0.014(3)
C12 0.090(3) 0.082(3) 0.057(3) 0.000(2) 0.013(2) 0.018(2)
C13 0.111(4) 0.083(3) 0.071(3) 0.013(3) 0.030(3) 0.013(3)
C14 0.125(5) 0.085(4) 0.097(4) 0.023(3) 0.029(4) 0.034(3)
C15 0.099(4) 0.093(4) 0.078(3) 0.015(3) 0.016(3) 0.037(3)
C16 0.085(3) 0.082(3) 0.052(2) 0.000(2) 0.000(2) 0.020(2)
C21 0.098(4) 0.106(4) 0.089(4) -0.031(3) -0.014(3) 0.013(3)
C22 0.089(3) 0.101(4) 0.067(3) -0.022(3) -0.013(3) 0.029(3)
C23 0.084(4) 0.133(5) 0.078(4) -0.028(3) -0.019(3) 0.034(3)
C24 0.108(4) 0.143(5) 0.059(3) -0.015(3) -0.014(3) 0.052(4)
C25 0.123(5) 0.113(4) 0.057(3) -0.008(3) -0.012(3) 0.044(3)
C26 0.107(4) 0.095(4) 0.052(3) -0.004(2) -0.009(2) 0.029(3)
C31 0.071(4) 0.078(6) 0.072(6) -0.015(5) -0.015(4) 0.007(4)
C32 0.067(6) 0.061(9) 0.081(11) -0.008(7) -0.014(6) 0.007(6)
C33 0.060(6) 0.067(8) 0.072(9) -0.011(7) -0.006(6) -0.005(5)
C34 0.071(7) 0.076(9) 0.100(12) 0.020(8) -0.001(7) -0.002(6)
C35 0.064(7) 0.074(8) 0.064(8) 0.008(6) 0.001(6) -0.006(5)
C36 0.054(8) 0.068(8) 0.069(10) 0.009(7) 0.008(7) -0.006(6)
C37 0.058(10) 0.079(7) 0.054(10) 0.010(7) 0.010(7) 0.001(7)
C38 0.100(4) 0.069(3) 0.060(3) 0.006(2) -0.004(3) 0.003(2)
C41 0.071(4) 0.078(6) 0.072(6) -0.015(5) -0.015(4) 0.007(4)
C42 0.060(7) 0.069(7) 0.089(10) -0.010(6) -0.014(6) 0.000(5)
C43 0.062(7) 0.067(7) 0.080(9) 0.003(7) -0.004(6) -0.002(5)
C44 0.063(6) 0.055(6) 0.069(8) -0.001(6) -0.016(6) -0.001(6)
C45 0.061(8) 0.056(7) 0.070(9) 0.008(6) -0.001(6) -0.006(6)
C46 0.065(9) 0.057(8) 0.076(12) 0.012(8) 0.002(10) -0.007(7)
C47 0.065(14) 0.071(7) 0.055(9) 0.015(7) 0.009(12) 0.005(10)
C51 0.071(4) 0.078(6) 0.072(6) -0.015(5) -0.015(4) 0.007(4)
C52 0.065(6) 0.064(10) 0.066(10) 0.000(8) -0.001(7) 0.005(7)
C53 0.042(6) 0.065(9) 0.082(10) -0.010(8) -0.009(6) -0.002(6)
C54 0.052(6) 0.053(7) 0.069(9) -0.004(6) 0.001(6) -0.011(5)
C55 0.047(7) 0.062(9) 0.065(10) -0.001(7) 0.007(8) -0.007(7)
C56 0.050(8) 0.060(7) 0.065(8) 0.013(6) 0.010(8) -0.007(7)
C57 0.052(10) 0.068(7) 0.054(7) 0.008(6) 0.000(10) 0.003(8)
Cl1' 0.076(4) 0.136(6) 0.134(6) -0.040(5) -0.018(4) 0.011(4)
O13' 0.076(6) 0.117(9) 0.143(11) -0.017(6) 0.006(7) 0.011(6)
O14' 0.115(6) 0.138(10) 0.137(8) -0.005(7) 0.022(6) 0.000(7)
O12' 0.152(11) 0.143(10) 0.147(10) -0.003(9) -0.023(9) 0.015(8)
O11' 0.141(11) 0.175(11) 0.125(8) -0.027(7) 0.003(8) -0.022(8)

loop_
_atom_type_symbol
_atom_type_description
_atom_type_scat_dispersion_real
_atom_type_scat_dispersion_imag
_atom_type_scat_source
C C 0.0181 0.0091 'International Tables Vol C Tables 4.2.6.8 and 6.1.1.4'
H H 0.0000 0.0000 'International Tables Vol C Tables 4.2.6.8 and 6.1.1.4'
N N 0.0311 0.0180 'International Tables Vol C Tables 4.2.6.8 and 6.1.1.4'
O O 0.0492 0.0322 'International Tables Vol C Tables 4.2.6.8 and 6.1.1.4'
Cl Cl 0.3639 0.7018 'International Tables Vol C Tables 4.2.6.8 and 6.1.1.4'
Zn Zn -1.5491 0.6778 'International Tables Vol C Tables 4.2.6.8 and 6.1.1.4'

loop_
_geom_angle_atom_site_label_1
_geom_angle_atom_site_label_2
_geom_angle_atom_site_label_3
_geom_angle
_geom_angle_site_symmetry_1
_geom_angle_site_symmetry_3
O1 Zn1 N2 131.08(18) 3_655 .
O1 Zn1 O3 96.96(18) 3_655 .
N2 Zn1 O3 96.7(2) . .
O1 Zn1 N1 110.79(16) 3_655 .
N2 Zn1 N1 114.84(18) . .
O3 Zn1 N1 93.79(18) . .
O1 Zn1 N3 93.71(19) 3_655 .
N2 Zn1 N3 78.9(2) . .
O3 Zn1 N3 168.69(17) . .
N1 Zn1 N3 78.86(18) . .
O14 Cl1 O13 115.9(11) . .
O14 Cl1 O12 111.9(11) . .
O13 Cl1 O12 110.1(10) . .
O14 Cl1 O11 108.0(11) . .
O13 Cl1 O11 104.5(10) . .
O12 Cl1 O11 105.7(11) . .
O14 Cl1 O14 19.4(14) . 3_665
O13 Cl1 O14 96.5(12) . 3_665
O12 Cl1 O14 123.3(11) . 3_665
O11 Cl1 O14 115.0(12) . 3_665
O23 Cl2 O23 130.8(13) . 3
O23 Cl2 O21 114.6(6) . .
O23 Cl2 O21 114.6(6) 3 .
O23 Cl2 O24 44.5(7) . 3
O23 Cl2 O24 115.0(7) 3 3
O21 Cl2 O24 110.3(6) . 3
O23 Cl2 O24 115.0(7) . .
O23 Cl2 O24 44.5(7) 3 .
O21 Cl2 O24 110.3(6) . .
O24 Cl2 O24 139.3(13) 3 .
O23 Cl2 O22 110.2(8) . .
O23 Cl2 O22 60.9(8) 3 .
O21 Cl2 O22 99.7(6) . .
O24 Cl2 O22 67.4(8) 3 .
O24 Cl2 O22 105.4(7) . .
O23 Cl2 O22 60.9(8) . 3
O23 Cl2 O22 110.2(8) 3 3
O21 Cl2 O22 99.7(6) . 3
O24 Cl2 O22 105.4(7) 3 3
O24 Cl2 O22 67.4(8) . 3
O22 Cl2 O22 160.6(13) . 3
C38 O1 Zn1 108.1(3) . 3_655
Zn1 O3 H31 113(5) . .
Zn1 O3 H32 136(5) . .
H31 O3 H32 107(3) . .
O14 O14 Cl1 127(3) 3_665 .
O14 O14 Cl1 33.8(18) 3_665 3_665
Cl1 O14 Cl1 128.4(14) . 3_665
O23 O22 Cl2 57.4(5) 3 .
O23 O22 O24 102.7(9) 3 3
Cl2 O22 O24 55.6(5) . 3
O24 O23 Cl2 69.7(6) 3 .
O24 O23 O22 131.3(9) 3 3
Cl2 O23 O22 61.7(5) . 3
O23 O24 Cl2 65.8(6) 3 .
O23 O24 O22 120.5(10) 3 3
Cl2 O24 O22 57.0(5) . 3
C16 N1 C12 119.3(5) . .
C16 N1 Zn1 125.1(4) . .
C12 N1 Zn1 115.5(3) . .
C22 N2 C26 119.3(5) . .
C22 N2 Zn1 117.5(5) . .
C26 N2 Zn1 122.8(4) . .
C21 N3 C31 117.4(12) . .
C21 N3 C11 111.3(6) . .
C31 N3 C11 106.2(11) . .
C21 N3 C51 108.9(11) . .
C31 N3 C51 19.6(13) . .
C11 N3 C51 125.1(11) . .
C21 N3 C41 107.7(11) . .
C31 N3 C41 14.0(13) . .
C11 N3 C41 102.6(9) . .
C51 N3 C41 28.6(9) . .
C21 N3 Zn1 104.5(4) . .
C31 N3 Zn1 110.9(7) . .
C11 N3 Zn1 106.0(4) . .
C51 N3 Zn1 98.1(8) . .
C41 N3 Zn1 124.6(9) . .
N3 C11 C12 110.7(5) . .
N3 C11 H11A 109.5 . .
C12 C11 H11A 109.5 . .
N3 C11 H11B 109.5 . .
C12 C11 H11B 109.5 . .
H11A C11 H11B 108.1 . .
N1 C12 C13 121.6(6) . .
N1 C12 C11 117.8(5) . .
C13 C12 C11 120.4(6) . .
C14 C13 C12 117.9(7) . .
C14 C13 H13 121.0 . .
C12 C13 H13 121.0 . .
C15 C14 C13 120.2(6) . .
C15 C14 H14 119.9 . .
C13 C14 H14 119.9 . .
C14 C15 C16 119.2(6) . .
C14 C15 H15 120.4 . .
C16 C15 H15 120.4 . .
N1 C16 C15 121.7(6) . .
N1 C16 H16 119.2 . .
C15 C16 H16 119.2 . .
N3 C21 C22 111.1(6) . .
N3 C21 H21A 109.4 . .
C22 C21 H21A 109.4 . .
N3 C21 H21B 109.4 . .
C22 C21 H21B 109.4 . .
H21A C21 H21B 108.0 . .
N2 C22 C23 121.5(7) . .
N2 C22 C21 116.0(5) . .
C23 C22 C21 122.5(7) . .
C24 C23 C22 119.0(7) . .
C24 C23 H23 120.5 . .
C22 C23 H23 120.5 . .
C23 C24 C25 120.7(6) . .
C23 C24 H24 119.7 . .
C25 C24 H24 119.7 . .
C26 C25 C24 116.0(8) . .
C26 C25 H25 122.0 . .
C24 C25 H25 122.0 . .
N2 C26 C25 123.5(7) . .
N2 C26 H26 118.3 . .
C25 C26 H26 118.3 . .
N3 C31 C32 114.4(12) . .
N3 C31 H31A 108.7 . .
C32 C31 H31A 108.7 . .
N3 C31 H31B 108.7 . .
C32 C31 H31B 108.7 . .
H31A C31 H31B 107.6 . .
C33 C32 C31 111.7(12) . .
C33 C32 H32A 109.3 . .
C31 C32 H32A 109.3 . .
C33 C32 H32B 109.3 . .
C31 C32 H32B 109.3 . .
H32A C32 H32B 107.9 . .
C34 C33 C32 118.3(12) . .
C34 C33 H33A 107.7 . .
C32 C33 H33A 107.7 . .
C34 C33 H33B 107.7 . .
C32 C33 H33B 107.7 . .
H33A C33 H33B 107.1 . .
C33 C34 C35 119.5(11) . .
C33 C34 H34A 107.4 . .
C35 C34 H34A 107.4 . .
C33 C34 H34B 107.4 . .
C35 C34 H34B 107.4 . .
H34A C34 H34B 107.0 . .
C34 C35 C36 118.0(12) . .
C34 C35 H35A 107.8 . .
C36 C35 H35A 107.8 . .
C34 C35 H35B 107.8 . .
C36 C35 H35B 107.8 . .
H35A C35 H35B 107.1 . .
C35 C36 C37 115.3(17) . .
C35 C36 H36A 108.4 . .
C37 C36 H36A 108.4 . .
C35 C36 H36B 108.4 . .
C37 C36 H36B 108.4 . .
H36A C36 H36B 107.5 . .
C36 C37 C38 122.3(19) . .
C36 C37 H37A 106.8 . .
C38 C37 H37A 106.8 . .
C36 C37 H37B 106.8 . .
C38 C37 H37B 106.8 . .
H37A C37 H37B 106.6 . .
O2 C38 O1 121.1(5) . .
O2 C38 C57 121.4(13) . .
O1 C38 C57 115.1(12) . .
O2 C38 C37 114.7(12) . .
O1 C38 C37 122.5(13) . .
C57 C38 C37 29.7(11) . .
O2 C38 C47 122.6(15) . .
O1 C38 C47 116.3(14) . .
C57 C38 C47 15.6(12) . .
C37 C38 C47 15.0(11) . .
C42 C41 N3 115.4(14) . .
C42 C41 H41A 108.4 . .
N3 C41 H41A 108.4 . .
C42 C41 H41B 108.4 . .
N3 C41 H41B 108.4 . .
H41A C41 H41B 107.5 . .
C43 C42 C41 114.7(12) . .
C43 C42 H42A 108.6 . .
C41 C42 H42A 108.6 . .
C43 C42 H42B 108.6 . .
C41 C42 H42B 108.6 . .
H42A C42 H42B 107.6 . .
C42 C43 C44 115.9(10) . .
C42 C43 H43A 108.3 . .
C44 C43 H43A 108.3 . .
C42 C43 H43B 108.3 . .
C44 C43 H43B 108.3 . .
H43A C43 H43B 107.4 . .
C43 C44 C45 113.2(10) . .
C43 C44 H44A 108.9 . .
C45 C44 H44A 108.9 . .
C43 C44 H44B 108.9 . .
C45 C44 H44B 108.9 . .
H44A C44 H44B 107.7 . .
C46 C45 C44 115.9(13) . .
C46 C45 H45A 108.3 . .
C44 C45 H45A 108.3 . .
C46 C45 H45B 108.3 . .
C44 C45 H45B 108.3 . .
H45A C45 H45B 107.4 . .
C45 C46 C47 114.1(16) . .
C45 C46 H46A 108.7 . .
C47 C46 H46A 108.7 . .
C45 C46 H46B 108.7 . .
C47 C46 H46B 108.7 . .
H46A C46 H46B 107.6 . .
C46 C47 C38 110(2) . .
C46 C47 H47A 109.7 . .
C38 C47 H47A 109.7 . .
C46 C47 H47B 109.7 . .
C38 C47 H47B 109.7 . .
H47A C47 H47B 108.2 . .
N3 C51 C52 110.5(13) . .
N3 C51 H51A 109.6 . .
C52 C51 H51A 109.6 . .
N3 C51 H51B 109.6 . .
C52 C51 H51B 109.6 . .
H51A C51 H51B 108.1 . .
C53 C52 C51 111.5(13) . .
C53 C52 H52A 109.3 . .
C51 C52 H52A 109.3 . .
C53 C52 H52B 109.3 . .
C51 C52 H52B 109.3 . .
H52A C52 H52B 108.0 . .
C54 C53 C52 113.6(13) . .
C54 C53 H53A 108.8 . .
C52 C53 H53A 108.8 . .
C54 C53 H53B 108.8 . .
C52 C53 H53B 108.8 . .
H53A C53 H53B 107.7 . .
C53 C54 C55 112.3(12) . .
C53 C54 H54A 109.1 . .
C55 C54 H54A 109.1 . .
C53 C54 H54B 109.1 . .
C55 C54 H54B 109.1 . .
H54A C54 H54B 107.9 . .
C56 C55 C54 113.3(14) . .
C56 C55 H55A 108.9 . .
C54 C55 H55A 108.9 . .
C56 C55 H55B 108.9 . .
C54 C55 H55B 108.9 . .
H55A C55 H55B 107.7 . .
C55 C56 C57 112.6(14) . .
C55 C56 H56A 109.1 . .
C57 C56 H56A 109.1 . .
C55 C56 H56B 109.1 . .
C57 C56 H56B 109.1 . .
H56A C56 H56B 107.8 . .
C38 C57 C56 110(2) . .
C38 C57 H57A 109.7 . .
C56 C57 H57A 109.7 . .
C38 C57 H57B 109.7 . .
C56 C57 H57B 109.7 . .
H57A C57 H57B 108.2 . .
O14' Cl1' O12' 110.3(11) . .
O14' Cl1' O13' 112.2(10) . .
O12' Cl1' O13' 109.5(10) . .
O14' Cl1' O11' 110.5(11) . .
O12' Cl1' O11' 107.7(11) . .
O13' Cl1' O11' 106.5(11) . .

loop_
_geom_bond_atom_site_label_1
_geom_bond_atom_site_label_2
_geom_bond_distance
_geom_bond_site_symmetry_2
Zn1 O1 1.978(4) 3_655
Zn1 N2 2.055(4) .
Zn1 O3 2.067(5) .
Zn1 N1 2.093(4) .
Zn1 N3 2.230(6) .
Cl1 O14 1.390(15) .
Cl1 O13 1.409(15) .
Cl1 O12 1.435(15) .
Cl1 O11 1.485(16) .
Cl1 O14 2.00(2) 3_665
Cl2 O23 1.363(8) .
Cl2 O23 1.363(8) 3
Cl2 O21 1.389(6) .
Cl2 O24 1.401(8) 3
Cl2 O24 1.401(8) .
Cl2 O22 1.423(8) .
Cl2 O22 1.423(8) 3
O1 C38 1.259(7) .
O1 Zn1 1.978(4) 3_655
O2 C38 1.253(6) .
O3 H31 0.8399(12) .
O3 H32 0.8400(12) .
O14 O14 0.83(4) 3_665
O14 Cl1 2.00(2) 3_665
O22 O23 1.413(18) 3
O22 O24 1.568(18) 3
O23 O24 1.048(17) 3
O23 O22 1.413(18) 3
O24 O23 1.048(17) 3
O24 O22 1.568(18) 3
N1 C16 1.335(7) .
N1 C12 1.339(8) .
N2 C22 1.312(8) .
N2 C26 1.332(8) .
N3 C21 1.481(8) .
N3 C31 1.482(13) .
N3 C11 1.487(9) .
N3 C51 1.527(14) .
N3 C41 1.532(13) .
C11 C12 1.505(8) .
C11 H11A 0.9900 .
C11 H11B 0.9900 .
C12 C13 1.394(8) .
C13 C14 1.369(10) .
C13 H13 0.9500 .
C14 C15 1.368(10) .
C14 H14 0.9500 .
C15 C16 1.369(8) .
C15 H15 0.9500 .
C16 H16 0.9500 .
C21 C22 1.516(11) .
C21 H21A 0.9900 .
C21 H21B 0.9900 .
C22 C23 1.406(9) .
C23 C24 1.347(12) .
C23 H23 0.9500 .
C24 C25 1.398(12) .
C24 H24 0.9500 .
C25 C26 1.393(8) .
C25 H25 0.9500 .
C26 H26 0.9500 .
C31 C32 1.498(15) .
C31 H31A 0.9900 .
C31 H31B 0.9900 .
C32 C33 1.493(13) .
C32 H32A 0.9900 .
C32 H32B 0.9900 .
C33 C34 1.455(13) .
C33 H33A 0.9900 .
C33 H33B 0.9900 .
C34 C35 1.469(12) .
C34 H34A 0.9900 .
C34 H34B 0.9900 .
C35 C36 1.481(16) .
C35 H35A 0.9900 .
C35 H35B 0.9900 .
C36 C37 1.492(16) .
C36 H36A 0.9900 .
C36 H36B 0.9900 .
C37 C38 1.54(3) .
C37 H37A 0.9900 .
C37 H37B 0.9900 .
C38 C57 1.50(4) .
C38 C47 1.55(4) .
C41 C42 1.517(16) .
C41 H41A 0.9900 .
C41 H41B 0.9900 .
C42 C43 1.506(13) .
C42 H42A 0.9900 .
C42 H42B 0.9900 .
C43 C44 1.520(13) .
C43 H43A 0.9900 .
C43 H43B 0.9900 .
C44 C45 1.521(13) .
C44 H44A 0.9900 .
C44 H44B 0.9900 .
C45 C46 1.505(16) .
C45 H45A 0.9900 .
C45 H45B 0.9900 .
C46 C47 1.517(16) .
C46 H46A 0.9900 .
C46 H46B 0.9900 .
C47 H47A 0.9900 .
C47 H47B 0.9900 .
C51 C52 1.534(15) .
C51 H51A 0.9900 .
C51 H51B 0.9900 .
C52 C53 1.525(14) .
C52 H52A 0.9900 .
C52 H52B 0.9900 .
C53 C54 1.521(13) .
C53 H53A 0.9900 .
C53 H53B 0.9900 .
C54 C55 1.531(14) .
C54 H54A 0.9900 .
C54 H54B 0.9900 .
C55 C56 1.512(14) .
C55 H55A 0.9900 .
C55 H55B 0.9900 .
C56 C57 1.520(16) .
C56 H56A 0.9900 .
C56 H56B 0.9900 .
C57 H57A 0.9900 .
C57 H57B 0.9900 .
Cl1' O14' 1.422(15) .
Cl1' O12' 1.456(15) .
Cl1' O13' 1.462(15) .
Cl1' O11' 1.478(15) .

loop_
_geom_hbond_atom_site_label_D
_geom_hbond_atom_site_label_H
_geom_hbond_atom_site_label_A
_geom_hbond_distance_DH
_geom_hbond_distance_HA
_geom_hbond_distance_DA
_geom_hbond_angle_DHA
_geom_hbond_site_symmetry_A
O3 H31 O21 0.8399(12) 2.24(5) 2.963(5) 144(8) .
O3 H32 O2 0.8400(12) 1.79(2) 2.597(6) 161(7) 14_565

loop_
_geom_torsion_atom_site_label_1
_geom_torsion_atom_site_label_2
_geom_torsion_atom_site_label_3
_geom_torsion_atom_site_label_4
_geom_torsion
_geom_torsion_site_symmetry_1
_geom_torsion_site_symmetry_4
O13 Cl1 O14 O14 -2(3) . 3_665
O12 Cl1 O14 O14 -130(3) . 3_665
O11 Cl1 O14 O14 114(3) . 3_665
O13 Cl1 O14 Cl1 -45(2) . 3_665
O12 Cl1 O14 Cl1 -172.6(18) . 3_665
O11 Cl1 O14 Cl1 71(2) . 3_665
O14 Cl1 O14 Cl1 -43.0(15) 3_665 3_665
O23 Cl2 O22 O23 126.2(14) . 3
O21 Cl2 O22 O23 -112.9(8) . 3
O24 Cl2 O22 O23 139.0(11) 3 3
O24 Cl2 O22 O23 1.5(12) . 3
O22 Cl2 O22 O23 67.1(8) 3 3
O23 Cl2 O22 O24 -12.8(12) . 3
O23 Cl2 O22 O24 -139.0(11) 3 3
O21 Cl2 O22 O24 108.1(7) . 3
O24 Cl2 O22 O24 -137.5(14) . 3
O22 Cl2 O22 O24 -71.9(7) 3 3
O23 Cl2 O23 O24 85.4(12) 3 3
O21 Cl2 O23 O24 -94.6(12) . 3
O24 Cl2 O23 O24 135.9(16) . 3
O22 Cl2 O23 O24 16.9(16) . 3
O22 Cl2 O23 O24 177.9(17) 3 3
O23 Cl2 O23 O22 -92.4(8) 3 3
O21 Cl2 O23 O22 87.6(8) . 3
O24 Cl2 O23 O22 -177.9(17) 3 3
O24 Cl2 O23 O22 -41.9(11) . 3
O22 Cl2 O23 O22 -160.9(13) . 3
O23 Cl2 O24 O23 -123.6(17) . 3
O21 Cl2 O24 O23 104.9(12) . 3
O24 Cl2 O24 O23 -75.1(12) 3 3
O22 Cl2 O24 O23 -1.9(16) . 3
O22 Cl2 O24 O23 -162.8(16) 3 3
O23 Cl2 O24 O22 39.2(11) . 3
O23 Cl2 O24 O22 162.8(16) 3 3
O21 Cl2 O24 O22 -92.3(7) . 3
O24 Cl2 O24 O22 87.7(7) 3 3
O22 Cl2 O24 O22 160.9(13) . 3
O1 Zn1 N1 C16 102.0(4) 3_655 .
N2 Zn1 N1 C16 -96.1(4) . .
O3 Zn1 N1 C16 3.1(4) . .
N3 Zn1 N1 C16 -168.2(4) . .
O1 Zn1 N1 C12 -79.6(4) 3_655 .
N2 Zn1 N1 C12 82.2(4) . .
O3 Zn1 N1 C12 -178.6(4) . .
N3 Zn1 N1 C12 10.1(4) . .
O1 Zn1 N2 C22 95.5(4) 3_655 .
O3 Zn1 N2 C22 -159.2(4) . .
N1 Zn1 N2 C22 -61.8(5) . .
N3 Zn1 N2 C22 10.3(4) . .
O1 Zn1 N2 C26 -77.5(5) 3_655 .
O3 Zn1 N2 C26 27.9(5) . .
N1 Zn1 N2 C26 125.3(4) . .
N3 Zn1 N2 C26 -162.6(5) . .
O1 Zn1 N3 C21 -156.7(4) 3_655 .
N2 Zn1 N3 C21 -25.5(4) . .
O3 Zn1 N3 C21 42.7(11) . .
N1 Zn1 N3 C21 92.9(4) . .
O1 Zn1 N3 C31 -29.3(13) 3_655 .
N2 Zn1 N3 C31 101.9(13) . .
O3 Zn1 N3 C31 170.1(14) . .
N1 Zn1 N3 C31 -139.8(13) . .
O1 Zn1 N3 C11 85.6(4) 3_655 .
N2 Zn1 N3 C11 -143.2(4) . .
O3 Zn1 N3 C11 -75.0(11) . .
N1 Zn1 N3 C11 -24.9(4) . .
O1 Zn1 N3 C51 -44.6(11) 3_655 .
N2 Zn1 N3 C51 86.6(11) . .
O3 Zn1 N3 C51 154.8(14) . .
N1 Zn1 N3 C51 -155.1(11) . .
O1 Zn1 N3 C41 -32.7(12) 3_655 .
N2 Zn1 N3 C41 98.5(12) . .
O3 Zn1 N3 C41 166.7(13) . .
N1 Zn1 N3 C41 -143.2(12) . .
C21 N3 C11 C12 -77.8(7) . .
C31 N3 C11 C12 153.3(10) . .
C51 N3 C11 C12 147.7(11) . .
C41 N3 C11 C12 167.3(11) . .
Zn1 N3 C11 C12 35.3(6) . .
C16 N1 C12 C13 1.0(8) . .
Zn1 N1 C12 C13 -177.4(5) . .
C16 N1 C12 C11 -173.8(5) . .
Zn1 N1 C12 C11 7.8(7) . .
N3 C11 C12 N1 -30.7(8) . .
N3 C11 C12 C13 154.4(6) . .
N1 C12 C13 C14 -2.5(9) . .
C11 C12 C13 C14 172.2(6) . .
C12 C13 C14 C15 2.6(11) . .
C13 C14 C15 C16 -1.2(11) . .
C12 N1 C16 C15 0.5(8) . .
Zn1 N1 C16 C15 178.8(4) . .
C14 C15 C16 N1 -0.4(9) . .
C31 N3 C21 C22 -86.8(11) . .
C11 N3 C21 C22 150.5(5) . .
C51 N3 C21 C22 -67.5(10) . .
C41 N3 C21 C22 -97.7(10) . .
Zn1 N3 C21 C22 36.5(6) . .
C26 N2 C22 C23 0.5(8) . .
Zn1 N2 C22 C23 -172.7(4) . .
C26 N2 C22 C21 -178.5(5) . .
Zn1 N2 C22 C21 8.3(7) . .
N3 C21 C22 N2 -32.3(8) . .
N3 C21 C22 C23 148.7(6) . .
N2 C22 C23 C24 0.8(9) . .
C21 C22 C23 C24 179.7(6) . .
C22 C23 C24 C25 -1.4(10) . .
C23 C24 C25 C26 0.7(9) . .
C22 N2 C26 C25 -1.2(9) . .
Zn1 N2 C26 C25 171.6(4) . .
C24 C25 C26 N2 0.6(9) . .
C21 N3 C31 C32 -68(2) . .
C11 N3 C31 C32 58(2) . .
C51 N3 C31 C32 -136(6) . .
C41 N3 C31 C32 -19(6) . .
Zn1 N3 C31 C32 172.3(15) . .
N3 C31 C32 C33 177.4(17) . .
C31 C32 C33 C34 168.0(17) . .
C32 C33 C34 C35 178.0(14) . .
C33 C34 C35 C36 -57(2) . .
C34 C35 C36 C37 167.8(19) . .
C35 C36 C37 C38 176(2) . .
Zn1 O1 C38 O2 1.9(8) 3_655 .
Zn1 O1 C38 C57 164.6(10) 3_655 .
Zn1 O1 C38 C37 -162.4(11) 3_655 .
Zn1 O1 C38 C47 -178.1(11) 3_655 .
C36 C37 C38 O2 -21(3) . .
C36 C37 C38 O1 144(2) . .
C36 C37 C38 C57 -132(5) . .
C36 C37 C38 C47 -147(12) . .
C21 N3 C41 C42 62.9(18) . .
C31 N3 C41 C42 -73(7) . .
C11 N3 C41 C42 -179.6(15) . .
C51 N3 C41 C42 -34(2) . .
Zn1 N3 C41 C42 -60(2) . .
N3 C41 C42 C43 159.3(13) . .
C41 C42 C43 C44 62.8(19) . .
C42 C43 C44 C45 170.6(13) . .
C43 C44 C45 C46 179.1(18) . .
C44 C45 C46 C47 -176(2) . .
C45 C46 C47 C38 -66(3) . .
O2 C38 C47 C46 -37(2) . .
O1 C38 C47 C46 143.2(17) . .
C57 C38 C47 C46 -127(9) . .
C37 C38 C47 C46 25(9) . .
C21 N3 C51 C52 -75.2(19) . .
C31 N3 C51 C52 44(4) . .
C11 N3 C51 C52 60(2) . .
C41 N3 C51 C52 17(2) . .
Zn1 N3 C51 C52 176.4(16) . .
N3 C51 C52 C53 -170.9(17) . .
C51 C52 C53 C54 175.2(17) . .
C52 C53 C54 C55 177.7(16) . .
C53 C54 C55 C56 -178.8(17) . .
C54 C55 C56 C57 -179(2) . .
O2 C38 C57 C56 -46(2) . .
O1 C38 C57 C56 151.0(14) . .
C37 C38 C57 C56 39(3) . .
C47 C38 C57 C56 53(7) . .
C55 C56 C57 C38 -59(3) . .
